data_7057243
loop_
_publ_author_name
'Chaudhri, Nivedita'
'Butcher, Ray J.'
'Sankar, Muniappan'

_publ_section_title
;
 Synthesis and structural, photophysical, electrochemical redox and axial
 ligation properties of highly electron deficient
 perchlorometalloporphyrins and selective CN&#x2212; sensing by Co(ii)
 complexes
;
_journal_issue 10
_journal_name_full 'New Journal of Chemistry'
_journal_page_first 8190
_journal_paper_doi 10.1039/C7NJ04418F
_journal_volume 42
_journal_year 2018
_chemical_formula_moiety 'C44 H20 Cl8 N4 Ni'
_chemical_formula_sum 'C44 H20 Cl8 N4 Ni'
_chemical_formula_weight 946.95
_chemical_name_common beta-octachloro-meso-tetraphenylporphyrinatonickel(II)
_chemical_name_systematic 2,3,7,8,12,13,17,18-octachloro-5,10,15,20-tetraphenylporphyrinatonickel(II)
_space_group_crystal_system monoclinic
_space_group_IT_number 14
_space_group_name_Hall '-P 2ybc'
_space_group_name_H-M_alt 'P 1 21/c 1'
_symmetry_space_group_name_Hall '-P 2ybc'
_symmetry_space_group_name_H-M 'P 1 21/c 1'
_atom_sites_solution_hydrogens geom
_audit_creation_method SHELXL-2016/6
_audit_update_record
;
2017-11-11 deposited with the CCDC.
2018-04-06 downloaded from the CCDC.
;
_cell_angle_alpha 90
_cell_angle_beta 111.244(3)
_cell_angle_gamma 90
_cell_formula_units_Z 4
_cell_length_a 14.4657(7)
_cell_length_b 27.0627(14)
_cell_length_c 10.7356(6)
_cell_measurement_reflns_used 2859
_cell_measurement_temperature 100(2)
_cell_measurement_theta_max 23.20
_cell_measurement_theta_min 2.53
_cell_volume 3917.2(4)
_computing_cell_refinement 'Bruker SAINT'
_computing_data_collection 'Bruker APEX2'
_computing_data_reduction 'Bruker SAINT'
_computing_molecular_graphics 'Bruker SHELXTL (Sheldrick, 2008)'
_computing_publication_material 'Bruker SHELXTL (Sheldrick, 2008)'
_computing_structure_refinement 'SHELXL-2016/6 (Sheldrick, 2015)'
_computing_structure_solution 'SHELXS-97 (Sheldrick, 2015)'
_diffrn_ambient_temperature 100(2)
_diffrn_measured_fraction_theta_full 0.996
_diffrn_measured_fraction_theta_max 0.996
_diffrn_measurement_device_type 'Bruker APEX-II CCD'
_diffrn_measurement_method '\f and \w scans'
_diffrn_radiation_type MoK\a
_diffrn_radiation_wavelength 0.71073
_diffrn_reflns_av_R_equivalents 0.0754
_diffrn_reflns_av_unetI/netI 0.0803
_diffrn_reflns_Laue_measured_fraction_full 0.996
_diffrn_reflns_Laue_measured_fraction_max 0.996
_diffrn_reflns_limit_h_max 16
_diffrn_reflns_limit_h_min -17
_diffrn_reflns_limit_k_max 28
_diffrn_reflns_limit_k_min -32
_diffrn_reflns_limit_l_max 12
_diffrn_reflns_limit_l_min -12
_diffrn_reflns_number 27312
_diffrn_reflns_point_group_measured_fraction_full 0.996
_diffrn_reflns_point_group_measured_fraction_max 0.996
_diffrn_reflns_theta_full 24.950
_diffrn_reflns_theta_max 24.950
_diffrn_reflns_theta_min 2.132
_exptl_absorpt_coefficient_mu 1.081
_exptl_absorpt_correction_T_max 0.7451
_exptl_absorpt_correction_T_min 0.6600
_exptl_absorpt_correction_type multi-scan
_exptl_absorpt_process_details 'Sadabs (Sheldrick, 1996)'
_exptl_crystal_colour 'dark brown-purple'
_exptl_crystal_density_diffrn 1.606
_exptl_crystal_description prism
_exptl_crystal_F_000 1904
_exptl_crystal_recrystallization_method 'Re-crystallisation from solvent: Toluene and Methanol'
_exptl_crystal_size_max 0.21
_exptl_crystal_size_mid 0.16
_exptl_crystal_size_min 0.14
_refine_diff_density_max 1.394
_refine_diff_density_min -0.316
_refine_diff_density_rms 0.074
_refine_ls_extinction_method none
_refine_ls_goodness_of_fit_ref 1.024
_refine_ls_hydrogen_treatment constr
_refine_ls_matrix_type full
_refine_ls_number_parameters 514
_refine_ls_number_reflns 6843
_refine_ls_number_restraints 0
_refine_ls_restrained_S_all 1.024
_refine_ls_R_factor_all 0.0939
_refine_ls_R_factor_gt 0.0496
_refine_ls_shift/su_max 0.001
_refine_ls_shift/su_mean 0.000
_refine_ls_structure_factor_coef Fsqd
_refine_ls_weighting_details 'w=1/[\s^2^(Fo^2^)+(0.0568P)^2^] where P=(Fo^2^+2Fc^2^)/3'
_refine_ls_weighting_scheme calc
_refine_ls_wR_factor_gt 0.1141
_refine_ls_wR_factor_ref 0.1355
_reflns_Friedel_coverage 0.000
_reflns_number_gt 4236
_reflns_number_total 6843
_reflns_threshold_expression 'I > 2\s(I)'
_cod_data_source_file c7nj04418f2.cif
_cod_data_source_block shelx_CCDC2
_cod_depositor_comments 'Adding full bibliography for 7057241--7057245.cif.'
_cod_database_code 7057243
_shelx_shelxl_version_number 2016/6
_shelx_space_group_comment
;
The symmetry employed for this shelxl refinement is uniquely defined
by the following loop, which should always be used as a source of
symmetry information in preference to the above space-group names.
They are only intended as comments.
;

loop_
_space_group_symop_operation_xyz
'x, y, z'
'-x, y+1/2, -z+1/2'
'-x, -y, -z'
'x, -y-1/2, z-1/2'

loop_
_atom_site_label
_atom_site_type_symbol
_atom_site_fract_x
_atom_site_fract_y
_atom_site_fract_z
_atom_site_U_iso_or_equiv
_atom_site_adp_type
_atom_site_occupancy
_atom_site_site_symmetry_order
_atom_site_calc_flag
_atom_site_refinement_flags_posn
_atom_site_refinement_flags_adp
Ni Ni 0.74648(4) 0.61634(2) 0.75107(5) 0.03179(17) Uani 1 1 d . .
Cl1 Cl 1.11412(9) 0.68255(5) 1.11273(12) 0.0609(4) Uani 1 1 d . .
Cl2 Cl 1.16301(9) 0.57816(5) 1.00085(14) 0.0674(4) Uani 1 1 d . .
Cl3 Cl 0.88042(10) 0.43183(5) 0.62498(14) 0.0637(4) Uani 1 1 d . .
Cl4 Cl 0.66316(10) 0.41142(5) 0.63065(13) 0.0611(4) Uani 1 1 d . .
Cl5 Cl 0.38635(9) 0.54601(5) 0.78415(14) 0.0656(4) Uani 1 1 d . .
Cl6 Cl 0.34472(9) 0.65876(5) 0.67965(14) 0.0620(4) Uani 1 1 d . .
Cl7 Cl 0.60260(9) 0.79641(5) 0.48802(12) 0.0566(4) Uani 1 1 d . .
Cl8 Cl 0.83023(10) 0.81847(5) 0.68930(15) 0.0640(4) Uani 1 1 d . .
N1 N 0.8875(2) 0.62453(13) 0.8229(3) 0.0336(8) Uani 1 1 d . .
N2 N 0.7635(2) 0.54669(13) 0.7442(3) 0.0345(8) Uani 1 1 d . .
N3 N 0.6075(2) 0.60835(13) 0.7061(3) 0.0334(8) Uani 1 1 d . .
N4 N 0.7294(2) 0.68594(13) 0.7317(3) 0.0323(8) Uani 1 1 d . .
C1 C 0.9340(3) 0.66605(17) 0.8967(4) 0.0357(10) Uani 1 1 d . .
C2 C 1.0335(3) 0.65180(17) 0.9779(4) 0.0403(11) Uani 1 1 d . .
C3 C 1.0508(3) 0.60700(18) 0.9367(4) 0.0397(11) Uani 1 1 d . .
C4 C 0.9587(3) 0.58893(16) 0.8406(4) 0.0334(10) Uani 1 1 d . .
C5 C 0.9409(3) 0.54308(16) 0.7787(4) 0.0349(10) Uani 1 1 d . .
C6 C 0.8441(3) 0.52358(17) 0.7274(4) 0.0388(11) Uani 1 1 d . .
C7 C 0.8154(3) 0.47412(17) 0.6785(4) 0.0416(11) Uani 1 1 d . .
C8 C 0.7245(3) 0.46620(16) 0.6799(4) 0.0398(11) Uani 1 1 d . .
C9 C 0.6910(3) 0.51088(16) 0.7216(4) 0.0346(10) Uani 1 1 d . .
C10 C 0.6001(3) 0.51891(17) 0.7374(4) 0.0370(11) Uani 1 1 d . .
C11 C 0.5645(3) 0.56611(17) 0.7358(4) 0.0357(10) Uani 1 1 d . .
C12 C 0.4680(3) 0.58003(17) 0.7374(4) 0.0400(11) Uani 1 1 d . .
C13 C 0.4501(3) 0.62714(19) 0.6950(4) 0.0424(12) Uani 1 1 d . .
C14 C 0.5371(3) 0.64549(16) 0.6725(4) 0.0339(10) Uani 1 1 d . .
C15 C 0.5499(3) 0.69156(16) 0.6229(4) 0.0350(10) Uani 1 1 d . .
C16 C 0.6444(3) 0.70856(16) 0.6446(4) 0.0338(10) Uani 1 1 d . .
C17 C 0.6718(3) 0.75745(17) 0.6125(4) 0.0400(11) Uani 1 1 d . .
C18 C 0.7659(3) 0.76595(17) 0.6943(5) 0.0425(11) Uani 1 1 d . .
C19 C 0.8027(3) 0.72142(17) 0.7700(4) 0.0382(11) Uani 1 1 d . .
C20 C 0.8968(3) 0.71394(16) 0.8683(4) 0.0348(10) Uani 1 1 d . .
C21 C 1.0258(3) 0.51191(17) 0.7789(4) 0.0421(11) Uani 1 1 d . .
C22 C 1.0700(3) 0.52027(19) 0.6856(5) 0.0518(13) Uani 1 1 d . .
H22A H 1.045123 0.545428 0.620235 0.062 Uiso 1 1 calc R U
C23 C 1.1502(4) 0.4921(2) 0.6875(6) 0.0715(17) Uani 1 1 d . .
H23A H 1.180311 0.497963 0.623537 0.086 Uiso 1 1 calc R U
C24 C 1.1867(4) 0.4554(2) 0.7821(7) 0.0762(18) Uani 1 1 d . .
H24A H 1.241690 0.436130 0.782599 0.091 Uiso 1 1 calc R U
C25 C 1.1442(4) 0.4467(2) 0.8754(6) 0.0690(16) Uani 1 1 d . .
H25A H 1.170003 0.421868 0.941511 0.083 Uiso 1 1 calc R U
C26 C 1.0632(4) 0.47453(19) 0.8716(5) 0.0542(13) Uani 1 1 d . .
H26A H 1.032415 0.467853 0.934305 0.065 Uiso 1 1 calc R U
C27 C 0.5375(3) 0.47511(17) 0.7419(4) 0.0421(11) Uani 1 1 d . .
C28 C 0.5611(4) 0.44793(19) 0.8572(5) 0.0536(13) Uani 1 1 d . .
H28A H 0.616249 0.457070 0.934204 0.064 Uiso 1 1 calc R U
C29 C 0.5036(4) 0.4066(2) 0.8610(6) 0.0701(17) Uani 1 1 d . .
H29A H 0.519702 0.387809 0.940943 0.084 Uiso 1 1 calc R U
C30 C 0.4250(5) 0.3932(2) 0.7509(7) 0.0772(18) Uani 1 1 d . .
H30A H 0.387115 0.364905 0.754115 0.093 Uiso 1 1 calc R U
C31 C 0.3999(4) 0.4200(2) 0.6361(6) 0.0751(18) Uani 1 1 d . .
H31A H 0.344732 0.410476 0.559648 0.090 Uiso 1 1 calc R U
C32 C 0.4561(3) 0.4620(2) 0.6309(5) 0.0567(14) Uani 1 1 d . .
H32A H 0.438231 0.481235 0.551620 0.068 Uiso 1 1 calc R U
C33 C 0.4627(3) 0.72382(16) 0.5593(4) 0.0369(10) Uani 1 1 d . .
C34 C 0.3968(3) 0.71414(18) 0.4311(4) 0.0463(12) Uani 1 1 d . .
H34A H 0.407966 0.686703 0.383158 0.056 Uiso 1 1 calc R U
C35 C 0.3143(3) 0.7442(2) 0.3718(5) 0.0548(14) Uani 1 1 d . .
H35A H 0.269855 0.737500 0.283627 0.066 Uiso 1 1 calc R U
C36 C 0.2975(3) 0.7837(2) 0.4414(5) 0.0579(14) Uani 1 1 d . .
H36A H 0.241319 0.804284 0.400999 0.069 Uiso 1 1 calc R U
C37 C 0.3613(4) 0.79356(19) 0.5688(5) 0.0552(14) Uani 1 1 d . .
H37A H 0.348950 0.820488 0.617387 0.066 Uiso 1 1 calc R U
C38 C 0.4442(3) 0.76382(18) 0.6263(5) 0.0484(12) Uani 1 1 d . .
H38A H 0.489141 0.771213 0.713842 0.058 Uiso 1 1 calc R U
C39 C 0.9592(3) 0.75726(16) 0.9343(4) 0.0376(11) Uani 1 1 d . .
C40 C 0.9332(4) 0.78596(19) 1.0216(5) 0.0550(14) Uani 1 1 d . .
H40A H 0.874789 0.778518 1.038967 0.066 Uiso 1 1 calc R U
C41 C 0.9913(4) 0.8256(2) 1.0845(5) 0.0633(15) Uani 1 1 d . .
H41A H 0.973646 0.844848 1.146341 0.076 Uiso 1 1 calc R U
C42 C 1.0746(4) 0.8373(2) 1.0580(5) 0.0587(14) Uani 1 1 d . .
H42A H 1.114731 0.864487 1.101727 0.070 Uiso 1 1 calc R U
C43 C 1.0999(3) 0.80952(18) 0.9684(5) 0.0517(13) Uani 1 1 d . .
H43A H 1.157149 0.817753 0.949158 0.062 Uiso 1 1 calc R U
C44 C 1.0423(3) 0.76971(17) 0.9060(5) 0.0444(12) Uani 1 1 d . .
H44A H 1.059726 0.750736 0.843319 0.053 Uiso 1 1 calc R U

loop_
_atom_site_aniso_label
_atom_site_aniso_U_11
_atom_site_aniso_U_22
_atom_site_aniso_U_33
_atom_site_aniso_U_23
_atom_site_aniso_U_13
_atom_site_aniso_U_12
Ni 0.0349(3) 0.0243(3) 0.0368(3) -0.0010(2) 0.0137(2) -0.0036(2)
Cl1 0.0550(8) 0.0584(9) 0.0544(8) -0.0086(7) 0.0018(6) -0.0118(7)
Cl2 0.0468(7) 0.0563(9) 0.0793(9) 0.0024(8) -0.0009(7) 0.0117(6)
Cl3 0.0805(9) 0.0385(8) 0.0849(10) -0.0179(7) 0.0454(8) -0.0017(7)
Cl4 0.0667(8) 0.0360(8) 0.0770(9) -0.0182(7) 0.0218(7) -0.0165(6)
Cl5 0.0643(8) 0.0588(10) 0.0918(10) 0.0069(8) 0.0500(8) -0.0122(7)
Cl6 0.0495(7) 0.0532(9) 0.0955(10) 0.0009(8) 0.0408(7) 0.0051(6)
Cl7 0.0650(8) 0.0425(8) 0.0597(8) 0.0161(6) 0.0195(6) 0.0040(6)
Cl8 0.0612(8) 0.0339(8) 0.0959(10) 0.0134(7) 0.0274(7) -0.0108(6)
N1 0.041(2) 0.025(2) 0.038(2) -0.0001(17) 0.0180(16) -0.0039(17)
N2 0.037(2) 0.027(2) 0.040(2) 0.0005(17) 0.0135(16) -0.0023(17)
N3 0.0376(19) 0.025(2) 0.039(2) -0.0018(16) 0.0152(16) -0.0044(17)
N4 0.0355(19) 0.023(2) 0.041(2) -0.0021(16) 0.0182(17) -0.0028(16)
C1 0.038(2) 0.034(3) 0.038(2) -0.003(2) 0.018(2) -0.010(2)
C2 0.044(3) 0.033(3) 0.040(3) 0.002(2) 0.011(2) -0.008(2)
C3 0.034(2) 0.040(3) 0.041(3) 0.006(2) 0.008(2) 0.000(2)
C4 0.041(2) 0.025(3) 0.036(2) 0.005(2) 0.017(2) -0.003(2)
C5 0.038(2) 0.031(3) 0.037(2) 0.004(2) 0.015(2) 0.002(2)
C6 0.048(3) 0.032(3) 0.038(2) 0.005(2) 0.019(2) 0.000(2)
C7 0.050(3) 0.031(3) 0.042(3) -0.003(2) 0.014(2) 0.001(2)
C8 0.050(3) 0.027(3) 0.039(3) -0.005(2) 0.013(2) -0.007(2)
C9 0.042(3) 0.027(3) 0.030(2) 0.002(2) 0.0072(19) -0.002(2)
C10 0.045(3) 0.029(3) 0.032(2) -0.001(2) 0.008(2) -0.007(2)
C11 0.040(2) 0.032(3) 0.038(2) -0.002(2) 0.017(2) -0.005(2)
C12 0.041(3) 0.036(3) 0.045(3) 0.000(2) 0.019(2) -0.011(2)
C13 0.035(2) 0.054(4) 0.042(3) -0.007(2) 0.018(2) 0.002(2)
C14 0.035(2) 0.030(3) 0.036(2) -0.004(2) 0.0119(19) 0.001(2)
C15 0.042(3) 0.029(3) 0.035(2) -0.009(2) 0.015(2) 0.002(2)
C16 0.041(2) 0.028(3) 0.034(2) 0.000(2) 0.016(2) 0.004(2)
C17 0.050(3) 0.026(3) 0.049(3) 0.002(2) 0.024(2) 0.003(2)
C18 0.046(3) 0.030(3) 0.058(3) 0.002(2) 0.027(2) -0.004(2)
C19 0.043(3) 0.026(3) 0.050(3) -0.001(2) 0.023(2) 0.001(2)
C20 0.039(2) 0.025(3) 0.047(3) -0.006(2) 0.023(2) -0.007(2)
C21 0.048(3) 0.031(3) 0.052(3) 0.003(2) 0.023(2) 0.003(2)
C22 0.053(3) 0.047(3) 0.067(3) 0.010(3) 0.036(3) 0.000(3)
C23 0.068(4) 0.066(4) 0.099(4) 0.011(4) 0.053(3) 0.007(3)
C24 0.060(3) 0.061(4) 0.120(5) 0.007(4) 0.047(4) 0.022(3)
C25 0.084(4) 0.044(4) 0.080(4) 0.011(3) 0.032(3) 0.029(3)
C26 0.069(3) 0.039(3) 0.064(3) 0.009(3) 0.035(3) 0.013(3)
C27 0.048(3) 0.032(3) 0.046(3) 0.000(2) 0.017(2) -0.007(2)
C28 0.059(3) 0.045(3) 0.056(3) 0.013(3) 0.019(3) -0.006(3)
C29 0.079(4) 0.042(4) 0.096(5) 0.024(3) 0.040(4) -0.005(3)
C30 0.084(5) 0.040(4) 0.116(5) 0.010(4) 0.047(4) -0.018(3)
C31 0.060(4) 0.072(5) 0.094(5) -0.030(4) 0.028(3) -0.035(3)
C32 0.051(3) 0.062(4) 0.053(3) -0.007(3) 0.015(3) -0.017(3)
C33 0.042(2) 0.028(3) 0.042(3) 0.002(2) 0.016(2) -0.007(2)
C34 0.047(3) 0.036(3) 0.051(3) -0.006(2) 0.014(2) -0.010(2)
C35 0.043(3) 0.057(4) 0.052(3) 0.006(3) 0.002(2) -0.008(3)
C36 0.044(3) 0.053(4) 0.072(4) 0.020(3) 0.015(3) 0.004(3)
C37 0.060(3) 0.044(3) 0.065(3) 0.004(3) 0.027(3) 0.010(3)
C38 0.052(3) 0.039(3) 0.051(3) 0.000(2) 0.015(2) 0.006(2)
C39 0.041(2) 0.024(3) 0.050(3) -0.006(2) 0.018(2) -0.008(2)
C40 0.071(3) 0.041(3) 0.070(3) -0.015(3) 0.047(3) -0.016(3)
C41 0.094(4) 0.046(4) 0.064(3) -0.024(3) 0.046(3) -0.019(3)
C42 0.072(4) 0.042(3) 0.062(3) -0.016(3) 0.024(3) -0.024(3)
C43 0.051(3) 0.036(3) 0.072(3) -0.005(3) 0.027(3) -0.010(2)
C44 0.041(3) 0.039(3) 0.058(3) -0.011(2) 0.024(2) -0.007(2)

loop_
_atom_type_symbol
_atom_type_description
_atom_type_scat_dispersion_real
_atom_type_scat_dispersion_imag
_atom_type_scat_source
C C 0.0033 0.0016 'International Tables Vol C Tables 4.2.6.8 and 6.1.1.4'
H H 0.0000 0.0000 'International Tables Vol C Tables 4.2.6.8 and 6.1.1.4'
N N 0.0061 0.0033 'International Tables Vol C Tables 4.2.6.8 and 6.1.1.4'
Cl Cl 0.1484 0.1585 'International Tables Vol C Tables 4.2.6.8 and 6.1.1.4'
Ni Ni 0.3393 1.1124 'International Tables Vol C Tables 4.2.6.8 and 6.1.1.4'

loop_
_geom_angle_atom_site_label_1
_geom_angle_atom_site_label_2
_geom_angle_atom_site_label_3
_geom_angle
N4 Ni N3 90.09(14)
N4 Ni N2 171.52(14)
N3 Ni N2 91.00(14)
N4 Ni N1 90.37(14)
N3 Ni N1 171.63(13)
N2 Ni N1 89.78(14)
C4 N1 C1 107.6(3)
C4 N1 Ni 127.7(3)
C1 N1 Ni 123.0(3)
C9 N2 C6 106.3(4)
C9 N2 Ni 126.8(3)
C6 N2 Ni 125.2(3)
C14 N3 C11 108.0(3)
C14 N3 Ni 126.5(3)
C11 N3 Ni 123.6(3)
C19 N4 C16 107.0(4)
C19 N4 Ni 127.0(3)
C16 N4 Ni 124.0(3)
C20 C1 N1 123.7(4)
C20 C1 C2 127.2(4)
N1 C1 C2 107.3(4)
C3 C2 C1 107.9(4)
C3 C2 Cl1 124.5(3)
C1 C2 Cl1 127.5(4)
C2 C3 C4 107.9(4)
C2 C3 Cl2 122.9(3)
C4 C3 Cl2 129.1(4)
N1 C4 C5 124.2(4)
N1 C4 C3 108.2(4)
C5 C4 C3 127.5(4)
C4 C5 C6 120.6(4)
C4 C5 C21 119.7(4)
C6 C5 C21 119.4(4)
N2 C6 C5 122.8(4)
N2 C6 C7 108.6(4)
C5 C6 C7 127.2(4)
C8 C7 C6 107.4(4)
C8 C7 Cl3 124.1(4)
C6 C7 Cl3 128.5(4)
C7 C8 C9 108.3(4)
C7 C8 Cl4 122.5(4)
C9 C8 Cl4 129.2(3)
N2 C9 C10 123.7(4)
N2 C9 C8 108.9(4)
C10 C9 C8 127.3(4)
C11 C10 C9 120.4(4)
C11 C10 C27 120.4(4)
C9 C10 C27 118.9(4)
C10 C11 N3 124.7(4)
C10 C11 C12 126.7(4)
N3 C11 C12 107.5(4)
C13 C12 C11 108.1(4)
C13 C12 Cl5 122.7(4)
C11 C12 Cl5 129.3(4)
C12 C13 C14 107.9(4)
C12 C13 Cl6 124.3(4)
C14 C13 Cl6 127.7(4)
N3 C14 C15 124.3(4)
N3 C14 C13 108.0(4)
C15 C14 C13 127.7(4)
C16 C15 C14 119.6(4)
C16 C15 C33 120.5(4)
C14 C15 C33 119.7(4)
C15 C16 N4 123.2(4)
C15 C16 C17 126.9(4)
N4 C16 C17 108.0(3)
C18 C17 C16 107.3(4)
C18 C17 Cl7 124.8(4)
C16 C17 Cl7 127.7(3)
C17 C18 C19 107.7(4)
C17 C18 Cl8 123.7(4)
C19 C18 Cl8 128.2(4)
N4 C19 C20 123.8(4)
N4 C19 C18 109.1(4)
C20 C19 C18 127.1(4)
C1 C20 C19 119.4(4)
C1 C20 C39 120.5(4)
C19 C20 C39 119.9(4)
C26 C21 C22 118.3(4)
C26 C21 C5 121.6(4)
C22 C21 C5 120.1(4)
C23 C22 C21 120.2(5)
C23 C22 H22A 119.9
C21 C22 H22A 119.9
C22 C23 C24 120.2(5)
C22 C23 H23A 119.9
C24 C23 H23A 119.9
C25 C24 C23 120.5(5)
C25 C24 H24A 119.7
C23 C24 H24A 119.7
C24 C25 C26 118.9(5)
C24 C25 H25A 120.5
C26 C25 H25A 120.5
C25 C26 C21 121.8(5)
C25 C26 H26A 119.1
C21 C26 H26A 119.1
C28 C27 C32 119.7(5)
C28 C27 C10 119.7(4)
C32 C27 C10 120.6(4)
C27 C28 C29 119.8(5)
C27 C28 H28A 120.1
C29 C28 H28A 120.1
C30 C29 C28 120.3(5)
C30 C29 H29A 119.9
C28 C29 H29A 119.9
C29 C30 C31 120.7(5)
C29 C30 H30A 119.6
C31 C30 H30A 119.6
C30 C31 C32 119.8(5)
C30 C31 H31A 120.1
C32 C31 H31A 120.1
C27 C32 C31 119.7(5)
C27 C32 H32A 120.2
C31 C32 H32A 120.2
C38 C33 C34 118.2(4)
C38 C33 C15 121.1(4)
C34 C33 C15 120.7(4)
C33 C34 C35 120.7(5)
C33 C34 H34A 119.7
C35 C34 H34A 119.7
C36 C35 C34 119.8(4)
C36 C35 H35A 120.1
C34 C35 H35A 120.1
C37 C36 C35 120.3(5)
C37 C36 H36A 119.8
C35 C36 H36A 119.8
C36 C37 C38 119.5(5)
C36 C37 H37A 120.3
C38 C37 H37A 120.3
C33 C38 C37 121.5(4)
C33 C38 H38A 119.3
C37 C38 H38A 119.3
C40 C39 C44 119.2(4)
C40 C39 C20 120.1(4)
C44 C39 C20 120.7(4)
C39 C40 C41 120.3(5)
C39 C40 H40A 119.8
C41 C40 H40A 119.8
C42 C41 C40 120.3(5)
C42 C41 H41A 119.9
C40 C41 H41A 119.9
C43 C42 C41 119.8(5)
C43 C42 H42A 120.1
C41 C42 H42A 120.1
C42 C43 C44 120.1(4)
C42 C43 H43A 119.9
C44 C43 H43A 119.9
C43 C44 C39 120.2(4)
C43 C44 H44A 119.9
C39 C44 H44A 119.9

loop_
_geom_bond_atom_site_label_1
_geom_bond_atom_site_label_2
_geom_bond_distance
Ni N4 1.901(3)
Ni N3 1.902(3)
Ni N2 1.906(4)
Ni N1 1.915(3)
Cl1 C2 1.710(4)
Cl2 C3 1.706(4)
Cl3 C7 1.708(5)
Cl4 C8 1.710(4)
Cl5 C12 1.711(4)
Cl6 C13 1.703(4)
Cl7 C17 1.712(4)
Cl8 C18 1.710(5)
N1 C4 1.372(5)
N1 C1 1.399(5)
N2 C9 1.384(5)
N2 C6 1.391(5)
N3 C14 1.382(5)
N3 C11 1.392(5)
N4 C19 1.378(5)
N4 C16 1.388(5)
C1 C20 1.394(6)
C1 C2 1.439(6)
C2 C3 1.345(6)
C3 C4 1.443(6)
C4 C5 1.387(6)
C5 C6 1.408(6)
C5 C21 1.489(6)
C6 C7 1.443(6)
C7 C8 1.337(6)
C8 C9 1.434(6)
C9 C10 1.402(6)
C10 C11 1.375(6)
C10 C27 1.503(6)
C11 C12 1.452(6)
C12 C13 1.347(6)
C13 C14 1.452(6)
C14 C15 1.394(6)
C15 C16 1.381(6)
C15 C33 1.481(6)
C16 C17 1.458(6)
C17 C18 1.346(6)
C18 C19 1.443(6)
C19 C20 1.402(6)
C20 C39 1.492(6)
C21 C26 1.384(6)
C21 C22 1.390(6)
C22 C23 1.382(7)
C22 H22A 0.9500
C23 C24 1.380(8)
C23 H23A 0.9500
C24 C25 1.373(7)
C24 H24A 0.9500
C25 C26 1.380(7)
C25 H25A 0.9500
C26 H26A 0.9500
C27 C28 1.372(6)
C27 C32 1.384(6)
C28 C29 1.405(7)
C28 H28A 0.9500
C29 C30 1.359(8)
C29 H29A 0.9500
C30 C31 1.362(8)
C30 H30A 0.9500
C31 C32 1.410(7)
C31 H31A 0.9500
C32 H32A 0.9500
C33 C38 1.379(6)
C33 C34 1.386(6)
C34 C35 1.393(6)
C34 H34A 0.9500
C35 C36 1.375(7)
C35 H35A 0.9500
C36 C37 1.371(7)
C36 H36A 0.9500
C37 C38 1.389(6)
C37 H37A 0.9500
C38 H38A 0.9500
C39 C40 1.371(6)
C39 C44 1.385(6)
C40 C41 1.379(7)
C40 H40A 0.9500
C41 C42 1.371(7)
C41 H41A 0.9500
C42 C43 1.370(6)
C42 H42A 0.9500
C43 C44 1.378(6)
C43 H43A 0.9500
C44 H44A 0.9500

loop_
_geom_torsion_atom_site_label_1
_geom_torsion_atom_site_label_2
_geom_torsion_atom_site_label_3
_geom_torsion_atom_site_label_4
_geom_torsion
C4 N1 C1 C20 156.3(4)
Ni N1 C1 C20 -37.5(5)
C4 N1 C1 C2 -9.3(4)
Ni N1 C1 C2 156.9(3)
C20 C1 C2 C3 -154.4(4)
N1 C1 C2 C3 10.5(5)
C20 C1 C2 Cl1 30.7(7)
N1 C1 C2 Cl1 -164.3(3)
C1 C2 C3 C4 -7.5(5)
Cl1 C2 C3 C4 167.6(3)
C1 C2 C3 Cl2 176.1(3)
Cl1 C2 C3 Cl2 -8.8(6)
C1 N1 C4 C5 -177.6(4)
Ni N1 C4 C5 17.1(6)
C1 N1 C4 C3 4.8(4)
Ni N1 C4 C3 -160.5(3)
C2 C3 C4 N1 1.8(5)
Cl2 C3 C4 N1 177.9(3)
C2 C3 C4 C5 -175.7(4)
Cl2 C3 C4 C5 0.4(7)
N1 C4 C5 C6 -20.6(6)
C3 C4 C5 C6 156.5(4)
N1 C4 C5 C21 165.8(4)
C3 C4 C5 C21 -17.1(6)
C9 N2 C6 C5 -160.9(4)
Ni N2 C6 C5 33.4(5)
C9 N2 C6 C7 6.7(4)
Ni N2 C6 C7 -159.0(3)
C4 C5 C6 N2 -5.0(6)
C21 C5 C6 N2 168.6(4)
C4 C5 C6 C7 -170.2(4)
C21 C5 C6 C7 3.4(6)
N2 C6 C7 C8 -6.4(5)
C5 C6 C7 C8 160.6(4)
N2 C6 C7 Cl3 172.8(3)
C5 C6 C7 Cl3 -20.2(7)
C6 C7 C8 C9 3.4(5)
Cl3 C7 C8 C9 -175.9(3)
C6 C7 C8 Cl4 -179.3(3)
Cl3 C7 C8 Cl4 1.4(6)
C6 N2 C9 C10 175.8(4)
Ni N2 C9 C10 -18.8(6)
C6 N2 C9 C8 -4.7(4)
Ni N2 C9 C8 160.7(3)
C7 C8 C9 N2 0.7(5)
Cl4 C8 C9 N2 -176.3(3)
C7 C8 C9 C10 -179.7(4)
Cl4 C8 C9 C10 3.2(7)
N2 C9 C10 C11 20.4(6)
C8 C9 C10 C11 -159.0(4)
N2 C9 C10 C27 -165.8(4)
C8 C9 C10 C27 14.8(6)
C9 C10 C11 N3 6.7(6)
C27 C10 C11 N3 -167.0(4)
C9 C10 C11 C12 173.4(4)
C27 C10 C11 C12 -0.3(7)
C14 N3 C11 C10 161.1(4)
Ni N3 C11 C10 -33.7(6)
C14 N3 C11 C12 -7.7(4)
Ni N3 C11 C12 157.4(3)
C10 C11 C12 C13 -161.7(4)
N3 C11 C12 C13 6.8(5)
C10 C11 C12 Cl5 18.8(7)
N3 C11 C12 Cl5 -172.6(3)
C11 C12 C13 C14 -3.2(5)
Cl5 C12 C13 C14 176.2(3)
C11 C12 C13 Cl6 179.5(3)
Cl5 C12 C13 Cl6 -1.0(6)
C11 N3 C14 C15 -172.8(4)
Ni N3 C14 C15 22.6(6)
C11 N3 C14 C13 5.8(4)
Ni N3 C14 C13 -158.8(3)
C12 C13 C14 N3 -1.5(5)
Cl6 C13 C14 N3 175.6(3)
C12 C13 C14 C15 177.0(4)
Cl6 C13 C14 C15 -5.9(7)
N3 C14 C15 C16 -21.0(6)
C13 C14 C15 C16 160.7(4)
N3 C14 C15 C33 165.0(4)
C13 C14 C15 C33 -13.3(6)
C14 C15 C16 N4 -10.7(6)
C33 C15 C16 N4 163.3(4)
C14 C15 C16 C17 -173.1(4)
C33 C15 C16 C17 0.8(6)
C19 N4 C16 C15 -155.9(4)
Ni N4 C16 C15 39.4(5)
C19 N4 C16 C17 9.4(4)
Ni N4 C16 C17 -155.3(3)
C15 C16 C17 C18 155.4(4)
N4 C16 C17 C18 -9.2(5)
C15 C16 C17 Cl7 -28.5(6)
N4 C16 C17 Cl7 166.9(3)
C16 C17 C18 C19 5.2(5)
Cl7 C17 C18 C19 -171.0(3)
C16 C17 C18 Cl8 178.3(3)
Cl7 C17 C18 Cl8 2.0(6)
C16 N4 C19 C20 173.3(4)
Ni N4 C19 C20 -22.6(6)
C16 N4 C19 C18 -6.2(4)
Ni N4 C19 C18 157.8(3)
C17 C18 C19 N4 0.5(5)
Cl8 C18 C19 N4 -172.2(3)
C17 C18 C19 C20 -179.0(4)
Cl8 C18 C19 C20 8.3(7)
N1 C1 C20 C19 7.0(6)
C2 C1 C20 C19 169.6(4)
N1 C1 C20 C39 -168.4(4)
C2 C1 C20 C39 -5.8(7)
N4 C19 C20 C1 24.0(6)
C18 C19 C20 C1 -156.5(4)
N4 C19 C20 C39 -160.5(4)
C18 C19 C20 C39 18.9(6)
C4 C5 C21 C26 97.3(6)
C6 C5 C21 C26 -76.4(6)
C4 C5 C21 C22 -82.1(6)
C6 C5 C21 C22 104.3(5)
C26 C21 C22 C23 -0.8(8)
C5 C21 C22 C23 178.6(5)
C21 C22 C23 C24 0.1(9)
C22 C23 C24 C25 -0.2(10)
C23 C24 C25 C26 1.1(9)
C24 C25 C26 C21 -1.9(9)
C22 C21 C26 C25 1.8(8)
C5 C21 C26 C25 -177.6(5)
C11 C10 C27 C28 -107.7(5)
C9 C10 C27 C28 78.5(6)
C11 C10 C27 C32 72.1(6)
C9 C10 C27 C32 -101.7(5)
C32 C27 C28 C29 1.1(8)
C10 C27 C28 C29 -179.1(5)
C27 C28 C29 C30 0.3(9)
C28 C29 C30 C31 -0.9(10)
C29 C30 C31 C32 0.2(10)
C28 C27 C32 C31 -1.8(8)
C10 C27 C32 C31 178.3(5)
C30 C31 C32 C27 1.2(9)
C16 C15 C33 C38 -70.8(5)
C14 C15 C33 C38 103.2(5)
C16 C15 C33 C34 110.1(5)
C14 C15 C33 C34 -76.0(5)
C38 C33 C34 C35 0.2(7)
C15 C33 C34 C35 179.4(4)
C33 C34 C35 C36 -0.6(7)
C34 C35 C36 C37 -0.1(8)
C35 C36 C37 C38 1.1(8)
C34 C33 C38 C37 0.8(7)
C15 C33 C38 C37 -178.3(4)
C36 C37 C38 C33 -1.5(8)
C1 C20 C39 C40 -114.0(5)
C19 C20 C39 C40 70.6(6)
C1 C20 C39 C44 67.6(6)
C19 C20 C39 C44 -107.8(5)
C44 C39 C40 C41 -2.5(8)
C20 C39 C40 C41 179.0(5)
C39 C40 C41 C42 1.4(9)
C40 C41 C42 C43 0.2(9)
C41 C42 C43 C44 -0.7(8)
C42 C43 C44 C39 -0.5(7)
C40 C39 C44 C43 2.1(7)
C20 C39 C44 C43 -179.4(4)
